data_7050352
loop_
_publ_author_name
'Israel Goldberg'
'Mikki Vinodu'

_publ_section_title
;
Complexes of hexamethylenetetramine with
zinc-tetraarylporphyrins, and their assembly modes in crystals as
clathrates and hydrogen-bonding network polymers
;
_journal_name_full 'New J.Chem.(Nouv.J.Chim.)'
_journal_year 2004
_chemical_formula_moiety '(C44 H28 N4 O4 Zn), 2(C6 H12 N4), 2.5(C6 H5 N O2)'
_chemical_formula_sum 'C71 H64.5 N14.5 O9 Zn'
_chemical_formula_weight 1330.24
_space_group_IT_number 56
_symmetry_cell_setting orthorhombic
_symmetry_space_group_name_Hall '-P 2ab 2ac'
_symmetry_space_group_name_H-M 'P c c n'
_atom_sites_solution_hydrogens geom
_atom_sites_solution_primary direct
_atom_sites_solution_secondary difmap
_cell_angle_alpha 90.00
_cell_angle_beta 90.00
_cell_angle_gamma 90.00
_cell_formula_units_Z 4
_cell_length_a 18.7890(3)
_cell_length_b 27.7420(5)
_cell_length_c 12.4730(7)
_cell_measurement_reflns_used 4086
_cell_measurement_temperature 110(2)
_cell_measurement_theta_max 27.87
_cell_measurement_theta_min 1.47
_cell_volume 6501.5(4)
_diffrn_ambient_temperature 110(2)
_diffrn_detector_area_resol_mean '56 microns'
_diffrn_measurement_device_type 'Nonius KappaCCD'
_diffrn_measurement_method '1 deg. Phi scans'
_diffrn_radiation_monochromator graphite
_diffrn_radiation_source 'fine-focus sealed tube'
_diffrn_radiation_type MoK\a
_diffrn_radiation_wavelength 0.71073
_diffrn_reflns_av_R_equivalents 0.0620
_diffrn_reflns_av_sigmaI/netI 0.0861
_diffrn_reflns_limit_h_max 23
_diffrn_reflns_limit_h_min 0
_diffrn_reflns_limit_k_max 36
_diffrn_reflns_limit_k_min 0
_diffrn_reflns_limit_l_max 16
_diffrn_reflns_limit_l_min 0
_diffrn_reflns_number 23341
_diffrn_reflns_theta_max 27.87
_diffrn_reflns_theta_min 1.47
_diffrn_standards_decay_% ?
_diffrn_standards_interval_count ?
_diffrn_standards_interval_time ?
_diffrn_standards_number ?
_exptl_absorpt_coefficient_mu 0.449
_exptl_absorpt_correction_T_max ?
_exptl_absorpt_correction_T_min ?
_exptl_absorpt_correction_type multi-scan
_exptl_absorpt_process_details ?
_exptl_crystal_colour red
_exptl_crystal_density_diffrn 1.359
_exptl_crystal_density_meas ?
_exptl_crystal_density_method 'not measured'
_exptl_crystal_description prisms
_exptl_crystal_F_000 2776
_exptl_crystal_size_max ?
_exptl_crystal_size_mid ?
_exptl_crystal_size_min ?
_refine_ls_extinction_coef ?
_refine_ls_extinction_method none
_refine_ls_goodness_of_fit_ref 0.904
_refine_ls_hydrogen_treatment mixed
_refine_ls_matrix_type full
_refine_ls_number_parameters 333
_refine_ls_number_reflns 7467
_refine_ls_number_restraints 0
_refine_ls_restrained_S_all 0.904
_refine_ls_R_factor_all 0.0937
_refine_ls_R_factor_gt 0.0549
_refine_ls_shift/su_max 0.000
_refine_ls_shift/su_mean 0.000
_refine_ls_structure_factor_coef Fsqd
_refine_ls_weighting_details 'calc w=1/[\s^2^(Fo^2^)+(0.0932P)^2^+0.0000P] where P=(Fo^2^+2Fc^2^)/3'
_refine_ls_weighting_scheme calc
_refine_ls_wR_factor_gt 0.1475
_refine_ls_wR_factor_ref 0.1588
_reflns_number_gt 4086
_reflns_number_total 7467
_reflns_threshold_expression >2sigma(I)
_cod_original_formula_sum 'C71 H64.50 N14.50 O9 Zn'
_cod_database_code 7050352

loop_
_symmetry_equiv_pos_as_xyz
'x, y, z'
'-x+1/2, -y+1/2, z'
'x+1/2, -y, -z+1/2'
'-x, y+1/2, -z+1/2'
'-x, -y, -z'
'x-1/2, y-1/2, -z'
'-x-1/2, y, z-1/2'
'x, -y-1/2, z-1/2'

loop_
_atom_site_label
_atom_site_type_symbol
_atom_site_fract_x
_atom_site_fract_y
_atom_site_fract_z
_atom_site_U_iso_or_equiv
_atom_site_adp_type
_atom_site_occupancy
_atom_site_symmetry_multiplicity
_atom_site_calc_flag
_atom_site_refinement_flags
_atom_site_disorder_assembly
_atom_site_disorder_group
Zn1 Zn 0.5000 0.0000 0.5000 0.02489(14) Uani 1 2 d S . .
O1 O 0.48055(14) 0.27829(7) 0.1110(2) 0.0611(7) Uani 1 1 d . . .
HO1 H 0.4829 0.3059 0.1657 0.095(14) Uiso 1 1 d R . .
O2 O 0.97717(9) 0.05110(6) 0.54267(17) 0.0335(5) Uani 1 1 d . . .
HO2 H 0.9977 0.0576 0.4669 0.112(19) Uiso 1 1 d R . .
C1 C 0.57339(13) -0.07385(8) 0.6485(2) 0.0279(6) Uani 1 1 d . . .
C2 C 0.64239(13) -0.08594(9) 0.6930(3) 0.0357(7) Uani 1 1 d . . .
H2 H 0.6531 -0.1131 0.7366 0.043 Uiso 1 1 calc R . .
C3 C 0.68889(14) -0.05130(9) 0.6609(2) 0.0350(7) Uani 1 1 d . . .
H3 H 0.7382 -0.0497 0.6775 0.042 Uiso 1 1 calc R . .
C4 C 0.64888(12) -0.01732(9) 0.5965(2) 0.0262(6) Uani 1 1 d . . .
N1 N 0.57883(10) -0.03155(7) 0.59293(18) 0.0242(5) Uani 1 1 d . . .
C5 C 0.67746(12) 0.02251(8) 0.5420(2) 0.0255(6) Uani 1 1 d . . .
C6 C 0.64061(12) 0.05459(8) 0.4769(2) 0.0250(6) Uani 1 1 d . . .
C7 C 0.67123(13) 0.09733(9) 0.4282(2) 0.0313(6) Uani 1 1 d . . .
H7 H 0.7195 0.1074 0.4326 0.038 Uiso 1 1 calc R . .
C8 C 0.61787(13) 0.12020(9) 0.3750(2) 0.0332(7) Uani 1 1 d . . .
H8 H 0.6216 0.1498 0.3370 0.040 Uiso 1 1 calc R . .
C9 C 0.55466(13) 0.09141(8) 0.3868(2) 0.0258(6) Uani 1 1 d . . .
N2 N 0.56998(10) 0.05178(7) 0.44962(18) 0.0244(5) Uani 1 1 d . . .
C10 C 0.48801(12) 0.10200(8) 0.3408(2) 0.0260(6) Uani 1 1 d . . .
C11 C 0.48286(13) 0.14845(9) 0.2804(2) 0.0278(6) Uani 1 1 d . . .
C12 C 0.47683(16) 0.14961(10) 0.1710(3) 0.0412(7) Uani 1 1 d . . .
H12 H 0.4730 0.1201 0.1328 0.049 Uiso 1 1 calc R . .
C13 C 0.47621(18) 0.19310(10) 0.1137(3) 0.0513(9) Uani 1 1 d . . .
H13 H 0.4728 0.1932 0.0377 0.062 Uiso 1 1 calc R . .
C14 C 0.48075(16) 0.23670(10) 0.1716(3) 0.0393(7) Uani 1 1 d . . .
C15 C 0.48650(16) 0.23601(10) 0.2794(3) 0.0415(7) Uani 1 1 d . . .
H15 H 0.4898 0.2655 0.3178 0.050 Uiso 1 1 calc R . .
C16 C 0.48766(15) 0.19232(9) 0.3353(3) 0.0388(7) Uani 1 1 d . . .
H16 H 0.4917 0.1924 0.4112 0.047 Uiso 1 1 calc R . .
C17 C 0.75727(12) 0.02918(9) 0.5462(2) 0.0274(6) Uani 1 1 d . . .
C18 C 0.79854(14) 0.01361(9) 0.4579(2) 0.0315(6) Uani 1 1 d . . .
H18 H 0.7759 -0.0021 0.3994 0.038 Uiso 1 1 calc R . .
C19 C 0.87172(13) 0.02103(9) 0.4554(2) 0.0284(6) Uani 1 1 d . . .
H19 H 0.8988 0.0104 0.3956 0.034 Uiso 1 1 calc R . .
C20 C 0.90492(12) 0.04380(8) 0.5399(2) 0.0275(6) Uani 1 1 d . . .
C21 C 0.86537(13) 0.05900(9) 0.6282(2) 0.0307(6) Uani 1 1 d . . .
H21 H 0.8883 0.0749 0.6862 0.037 Uiso 1 1 calc R . .
C22 C 0.79223(13) 0.05096(8) 0.6314(2) 0.0282(6) Uani 1 1 d . . .
H22 H 0.7659 0.0605 0.6929 0.034 Uiso 1 1 calc R . .
N3 N 0.54045(10) -0.05447(7) 0.35025(19) 0.0265(5) Uani 1 1 d . . .
N4 N 0.53129(11) -0.06834(7) 0.15722(19) 0.0312(5) Uani 1 1 d . . .
N5 N 0.64142(11) -0.08935(7) 0.2513(2) 0.0336(5) Uani 1 1 d . . .
N6 N 0.53377(12) -0.13718(7) 0.2804(2) 0.0354(6) Uani 1 1 d . . .
C23 C 0.50372(14) -0.11734(10) 0.1806(3) 0.0389(7) Uani 1 1 d . . .
H23A H 0.4512 -0.1160 0.1868 0.047 Uiso 1 1 calc R . .
H23B H 0.5156 -0.1390 0.1202 0.047 Uiso 1 1 calc R . .
C24 C 0.51137(13) -0.03664(9) 0.2492(2) 0.0300(6) Uani 1 1 d . . .
H24A H 0.5294 -0.0036 0.2359 0.036 Uiso 1 1 calc R . .
H24B H 0.4589 -0.0350 0.2547 0.036 Uiso 1 1 calc R . .
C25 C 0.51365(14) -0.10393(9) 0.3683(2) 0.0311(6) Uani 1 1 d . . .
H25A H 0.4611 -0.1030 0.3746 0.037 Uiso 1 1 calc R . .
H25B H 0.5330 -0.1163 0.4368 0.037 Uiso 1 1 calc R . .
C26 C 0.61954(13) -0.05744(9) 0.3406(2) 0.0315(6) Uani 1 1 d . . .
H26A H 0.6390 -0.0247 0.3284 0.038 Uiso 1 1 calc R . .
H26B H 0.6397 -0.0698 0.4085 0.038 Uiso 1 1 calc R . .
C27 C 0.60990(13) -0.07123(9) 0.1516(2) 0.0317(6) Uani 1 1 d . . .
H27A H 0.6236 -0.0928 0.0918 0.038 Uiso 1 1 calc R . .
H27B H 0.6293 -0.0388 0.1362 0.038 Uiso 1 1 calc R . .
C28 C 0.61221(15) -0.13736(9) 0.2726(3) 0.0381(7) Uani 1 1 d . . .
H28A H 0.6324 -0.1497 0.3406 0.046 Uiso 1 1 calc R . .
H28B H 0.6268 -0.1595 0.2144 0.046 Uiso 1 1 calc R . .
